data_7249851
loop_
_publ_author_name
'Kaszubowski, Oskar'
'\'Slepokura, Katarzyna'
'Wojciechowski, Jakub'

_publ_section_title
;
 Same but different: structural diversity of cytidine
 5&#x2032;-monophosphate (CMP) (an)hydrates
;
_journal_name_full CrystEngComm
_journal_paper_doi 10.1039/D4CE00965G
_journal_year 2025
_chemical_absolute_configuration rmad
_chemical_formula_moiety 'C9 H14 N3 O8 P, H2 O'
_chemical_formula_sum 'C9 H16 N3 O9 P'
_chemical_formula_weight 341.22
_space_group_crystal_system triclinic
_space_group_IT_number 1
_space_group_name_Hall 'P 1'
_space_group_name_H-M_alt 'P 1'
_atom_sites_solution_hydrogens mixed
_atom_sites_solution_primary dual
_atom_sites_solution_secondary difmap
_audit_creation_method SHELXL-2019/3
_audit_update_record
;
2024-11-20 deposited with the CCDC.	2025-01-28 downloaded from the CCDC.
;
_cell_angle_alpha 70.65(2)
_cell_angle_beta 86.70(3)
_cell_angle_gamma 84.89(2)
_cell_formula_units_Z 1
_cell_length_a 4.7963(8)
_cell_length_b 8.247(3)
_cell_length_c 9.040(3)
_cell_measurement_reflns_used 1530
_cell_measurement_temperature 100(2)
_cell_measurement_theta_max 71.6500
_cell_measurement_theta_min 5.1400
_cell_volume 335.89(18)
_computing_cell_refinement 'CrysAlisPro 1.171.43.122a (Rigaku OD, 2024)'
_computing_data_collection 'CrysAlisPro 1.171.43.122a (Rigaku OD, 2024)'
_computing_data_reduction 'CrysAlisPro 1.171.43.122a (Rigaku OD, 2024)'
_computing_structure_refinement 'SHELXL-2019/2 (Sheldrick, 2019)'
_computing_structure_solution 'SHELXT-2019 (Sheldrick, 2019)'
_diffrn_ambient_temperature 100(2)
_diffrn_detector_area_resol_mean 10.0000
_diffrn_measured_fraction_theta_full 0.964
_diffrn_measured_fraction_theta_max 0.964
_diffrn_measurement_device_type 'Rigaku XtaLAB Synergy R, DW system, HyPix-Arc 150'
_diffrn_measurement_method 'omega scan'
_diffrn_radiation_type CuK\a
_diffrn_radiation_wavelength 1.5418
_diffrn_reflns_av_R_equivalents 0.0326
_diffrn_reflns_av_unetI/netI 0.0515
_diffrn_reflns_Laue_measured_fraction_full 0.964
_diffrn_reflns_Laue_measured_fraction_max 0.964
_diffrn_reflns_limit_h_max 5
_diffrn_reflns_limit_h_min -5
_diffrn_reflns_limit_k_max 9
_diffrn_reflns_limit_k_min -9
_diffrn_reflns_limit_l_max 10
_diffrn_reflns_limit_l_min -10
_diffrn_reflns_number 3244
_diffrn_reflns_point_group_measured_fraction_full 0.680
_diffrn_reflns_point_group_measured_fraction_max 0.680
_diffrn_reflns_theta_full 65.976
_diffrn_reflns_theta_max 65.976
_diffrn_reflns_theta_min 5.188
_diffrn_source 'Rotating-anode X-ray tube'
_exptl_absorpt_coefficient_mu 2.368
_exptl_absorpt_correction_T_max 1.00000
_exptl_absorpt_correction_T_min 0.88944
_exptl_absorpt_correction_type multi-scan
_exptl_absorpt_process_details
;
CrysAlisPro 1.171.43.122a (Rigaku Oxford Diffraction, 2024)
Empirical absorption correction using spherical harmonics,
implemented in SCALE3 ABSPACK scaling algorithm.
;
_exptl_crystal_colour colourless
_exptl_crystal_density_diffrn 1.687
_exptl_crystal_description plate
_exptl_crystal_F_000 178
_exptl_crystal_size_max 0.080
_exptl_crystal_size_mid 0.030
_exptl_crystal_size_min 0.020
_refine_diff_density_max 0.982
_refine_diff_density_min -0.594
_refine_diff_density_rms 0.171
_refine_ls_abs_structure_details
;
 Classical Flack method preferred over Parsons because s.u. lower.
;
_refine_ls_abs_structure_Flack -0.18(12)
_refine_ls_extinction_method none
_refine_ls_goodness_of_fit_ref 1.166
_refine_ls_hydrogen_treatment constr
_refine_ls_matrix_type full
_refine_ls_number_parameters 203
_refine_ls_number_reflns 1600
_refine_ls_number_restraints 12
_refine_ls_restrained_S_all 1.165
_refine_ls_R_factor_all 0.1183
_refine_ls_R_factor_gt 0.0980
_refine_ls_shift/su_max 0.000
_refine_ls_shift/su_mean 0.000
_refine_ls_structure_factor_coef Fsqd
_refine_ls_weighting_details 'w=1/[\s^2^(Fo^2^)+(0.2000P)^2^] where P=(Fo^2^+2Fc^2^)/3'
_refine_ls_weighting_scheme calc
_refine_ls_wR_factor_gt 0.2717
_refine_ls_wR_factor_ref 0.2852
_reflns_Friedel_coverage 0.410
_reflns_Friedel_fraction_full 0.395
_reflns_Friedel_fraction_max 0.395
_reflns_number_gt 1215
_reflns_number_total 1600
_reflns_threshold_expression 'I > 2\s(I)'
_cod_data_source_file d4ce00965g2.cif
_cod_data_source_block II
_cod_database_code 7249851
_shelx_shelxl_version_number 2019/3
_shelx_space_group_comment
;
The symmetry employed for this shelxl refinement is uniquely defined
by the following loop, which should always be used as a source of
symmetry information in preference to the above space-group names.
They are only intended as comments.
;
_shelx_estimated_absorpt_t_min 0.833
_shelx_estimated_absorpt_t_max 0.954

loop_
_space_group_symop_operation_xyz
'x, y, z'

loop_
_atom_site_label
_atom_site_type_symbol
_atom_site_fract_x
_atom_site_fract_y
_atom_site_fract_z
_atom_site_U_iso_or_equiv
_atom_site_adp_type
_atom_site_occupancy
_atom_site_site_symmetry_order
_atom_site_calc_flag
_atom_site_refinement_flags_posn
_atom_site_refinement_flags_adp
_atom_site_refinement_flags_occupancy
_atom_site_disorder_assembly
_atom_site_disorder_group
P1 P 0.3204(6) 0.1702(4) 0.7001(4) 0.0397(10) Uani 1 1 d . . . . .
O11 O 0.241(2) 0.0089(12) 0.6765(13) 0.041(2) Uani 1 1 d . . . . .
O12 O 0.5590(18) 0.1449(14) 0.8084(12) 0.043(2) Uani 1 1 d . . . . .
O13 O 0.064(2) 0.2720(15) 0.7550(15) 0.051(3) Uani 1 1 d . . . . .
H13 H -0.043112 0.201769 0.814692 0.077 Uiso 1 1 calc R U . . .
O2 O 0.726(2) 1.0060(14) 0.3416(15) 0.054(3) Uani 1 1 d . . . . .
O2' O 0.394(2) 0.8300(16) 0.0476(15) 0.055(3) Uani 1 1 d . . . . .
H2O H 0.377523 0.937884 0.022437 0.082 Uiso 1 1 calc R U . . .
O3' O 0.692(2) 0.5008(14) 0.1234(14) 0.052(3) Uani 1 1 d . . . . .
H3O H 0.602959 0.418773 0.120237 0.078 Uiso 1 1 calc R U . . .
O4' O 0.161(2) 0.6515(14) 0.3594(14) 0.047(3) Uani 1 1 d . . . . .
O5' O 0.413(2) 0.3048(13) 0.5360(12) 0.045(3) Uani 1 1 d . . . . .
N1 N 0.501(3) 0.7617(17) 0.4688(15) 0.044(3) Uani 1 1 d . . . . .
N3 N 0.824(3) 0.8593(16) 0.5942(15) 0.043(3) Uani 1 1 d . . . . .
H3 H 0.957682 0.927458 0.589469 0.052 Uiso 1 1 calc R U . . .
N4 N 0.927(3) 0.7304(17) 0.8542(15) 0.048(3) Uani 1 1 d . . . . .
H41 H 1.053194 0.804957 0.842691 0.057 Uiso 1 1 calc R U . . .
H42 H 0.899177 0.651560 0.946094 0.057 Uiso 1 1 calc R U . . .
C2 C 0.687(3) 0.8871(19) 0.4625(18) 0.038(3) Uani 1 1 d . . . . .
C4 C 0.778(3) 0.7369(19) 0.7339(19) 0.040(3) Uani 1 1 d . . . . .
C5 C 0.578(3) 0.620(2) 0.740(2) 0.043(4) Uani 1 1 d . . . . .
H5 H 0.537144 0.530923 0.834909 0.052 Uiso 1 1 calc R U . . .
C6 C 0.445(3) 0.6395(18) 0.6072(18) 0.041(3) Uani 1 1 d . . . . .
H6 H 0.305910 0.563327 0.610961 0.049 Uiso 1 1 calc R U . . .
C1' C 0.352(3) 0.785(2) 0.3223(19) 0.044(4) Uani 1 1 d . U . . .
H1' H 0.246865 0.901079 0.286577 0.053 Uiso 1 1 calc R U . . .
C2' C 0.532(4) 0.759(2) 0.1930(19) 0.050(4) Uani 1 1 d . . . . .
H2' H 0.715322 0.810280 0.187251 0.060 Uiso 1 1 calc R U . . .
C3' C 0.573(3) 0.564(2) 0.242(2) 0.047(4) Uani 1 1 d . . . . .
H3' H 0.694599 0.520135 0.335824 0.056 Uiso 1 1 calc R U . . .
C4' C 0.272(3) 0.519(2) 0.293(2) 0.046(4) Uani 1 1 d . . . . .
H4' H 0.164567 0.532730 0.197890 0.056 Uiso 1 1 calc R U . . .
C5' C 0.244(4) 0.341(2) 0.406(2) 0.050(4) Uani 1 1 d . . . . .
H5'2 H 0.046209 0.328427 0.442710 0.060 Uiso 1 1 calc R U . . .
H5'1 H 0.296845 0.256544 0.351369 0.060 Uiso 1 1 calc R U . . .
O1W O 0.471(3) 0.2413(18) 0.0804(19) 0.071(4) Uani 1 1 d DG . . . .
H1W H 0.470498 0.168872 0.171183 0.107 Uiso 1 1 d DG U . . .
H2W H 0.383478 0.202769 0.022733 0.107 Uiso 1 1 d DG U . . .

loop_
_atom_site_aniso_label
_atom_site_aniso_U_11
_atom_site_aniso_U_22
_atom_site_aniso_U_33
_atom_site_aniso_U_23
_atom_site_aniso_U_13
_atom_site_aniso_U_12
P1 0.0188(16) 0.048(2) 0.056(2) -0.0208(17) 0.0017(13) -0.0094(12)
O11 0.033(5) 0.037(5) 0.057(6) -0.022(5) 0.000(4) -0.011(4)
O12 0.017(5) 0.066(6) 0.047(6) -0.018(5) -0.005(4) -0.005(4)
O13 0.024(5) 0.055(6) 0.077(9) -0.024(6) 0.008(5) -0.014(4)
O2 0.046(7) 0.050(6) 0.068(9) -0.021(6) 0.000(5) -0.012(5)
O2' 0.047(7) 0.055(7) 0.066(8) -0.021(6) -0.001(6) -0.013(5)
O3' 0.042(6) 0.055(6) 0.067(8) -0.030(6) 0.012(5) -0.010(5)
O4' 0.026(5) 0.058(6) 0.062(7) -0.023(5) 0.001(4) -0.012(4)
O5' 0.051(7) 0.051(6) 0.029(6) -0.007(5) -0.004(4) -0.007(5)
N1 0.041(7) 0.049(7) 0.041(8) -0.013(6) -0.002(5) -0.007(5)
N3 0.038(7) 0.040(6) 0.054(8) -0.017(6) 0.004(6) -0.008(5)
N4 0.047(8) 0.054(8) 0.047(8) -0.021(7) 0.012(6) -0.017(6)
C2 0.030(7) 0.042(8) 0.047(10) -0.020(7) 0.005(6) -0.004(6)
C4 0.040(8) 0.037(7) 0.049(9) -0.022(7) 0.008(7) -0.006(6)
C5 0.026(7) 0.046(8) 0.062(11) -0.026(8) 0.010(7) -0.004(6)
C6 0.039(8) 0.037(8) 0.051(10) -0.017(7) 0.004(7) -0.012(6)
C1' 0.026(6) 0.056(8) 0.057(8) -0.023(6) -0.008(6) -0.018(6)
C2' 0.057(11) 0.057(10) 0.036(9) -0.012(8) -0.013(8) -0.014(8)
C3' 0.028(7) 0.052(9) 0.064(11) -0.024(8) 0.004(7) -0.004(6)
C4' 0.041(9) 0.046(9) 0.054(10) -0.016(8) 0.012(7) -0.022(7)
C5' 0.051(10) 0.055(10) 0.051(10) -0.021(8) 0.000(7) -0.029(7)
O1W 0.060(9) 0.075(9) 0.089(11) -0.039(8) -0.006(7) -0.006(6)

loop_
_atom_type_symbol
_atom_type_description
_atom_type_scat_dispersion_real
_atom_type_scat_dispersion_imag
_atom_type_scat_source
C C 0.0181 0.0091 'International Tables Vol C Tables 4.2.6.8 and 6.1.1.4'
H H 0.0000 0.0000 'International Tables Vol C Tables 4.2.6.8 and 6.1.1.4'
N N 0.0311 0.0180 'International Tables Vol C Tables 4.2.6.8 and 6.1.1.4'
O O 0.0492 0.0322 'International Tables Vol C Tables 4.2.6.8 and 6.1.1.4'
P P 0.2955 0.4335 'International Tables Vol C Tables 4.2.6.8 and 6.1.1.4'

loop_
_geom_angle_atom_site_label_1
_geom_angle_atom_site_label_2
_geom_angle_atom_site_label_3
_geom_angle
_geom_angle_site_symmetry_1
_geom_angle_site_symmetry_3
_geom_angle_publ_flag
O11 P1 O12 114.8(6) . . ?
O11 P1 O13 112.8(6) . . ?
O12 P1 O13 109.3(7) . . ?
O11 P1 O5' 109.9(6) . . yes
O12 P1 O5' 106.6(6) . . yes
O13 P1 O5' 102.6(6) . . yes
P1 O13 H13 109.5 . . ?
C2' O2' H2O 109.5 . . ?
C3' O3' H3O 109.5 . . ?
C1' O4' C4' 109.4(12) . . ?
C5' O5' P1 119.8(10) . . ?
C6 N1 C2 119.7(12) . . ?
C6 N1 C1' 123.5(12) . . ?
C2 N1 C1' 116.4(12) . . ?
C2 N3 C4 126.5(14) . . ?
C2 N3 H3 116.8 . . ?
C4 N3 H3 116.8 . . ?
C4 N4 H41 120.0 . . ?
C4 N4 H42 120.0 . . ?
H41 N4 H42 120.0 . . ?
O2 C2 N3 123.9(13) . . ?
O2 C2 N1 121.1(13) . . ?
N3 C2 N1 114.9(13) . . ?
N4 C4 N3 118.8(14) . . ?
N4 C4 C5 123.9(15) . . ?
N3 C4 C5 117.3(15) . . ?
C6 C5 C4 117.7(15) . . ?
C6 C5 H5 121.2 . . ?
C4 C5 H5 121.2 . . ?
C5 C6 N1 123.3(13) . . ?
C5 C6 H6 118.3 . . ?
N1 C6 H6 118.3 . . ?
O4' C1' C2' 104.4(12) . . ?
O4' C1' N1 106.6(13) . . ?
C2' C1' N1 114.7(13) . . ?
O4' C1' H1' 110.3 . . ?
C2' C1' H1' 110.3 . . ?
N1 C1' H1' 110.3 . . ?
O2' C2' C1' 110.7(15) . . ?
O2' C2' C3' 111.6(12) . . ?
C1' C2' C3' 102.2(13) . . ?
O2' C2' H2' 110.7 . . ?
C1' C2' H2' 110.7 . . ?
C3' C2' H2' 110.7 . . ?
O3' C3' C2' 114.1(13) . . ?
O3' C3' C4' 115.4(13) . . ?
C2' C3' C4' 99.3(12) . . ?
O3' C3' H3' 109.2 . . ?
C2' C3' H3' 109.2 . . ?
C4' C3' H3' 109.2 . . ?
O4' C4' C5' 112.3(14) . . ?
O4' C4' C3' 104.3(12) . . ?
C5' C4' C3' 114.6(15) . . ?
O4' C4' H4' 108.5 . . ?
C5' C4' H4' 108.5 . . ?
C3' C4' H4' 108.5 . . ?
O5' C5' C4' 112.3(12) . . ?
O5' C5' H5'2 109.1 . . ?
C4' C5' H5'2 109.1 . . ?
O5' C5' H5'1 109.1 . . ?
C4' C5' H5'1 109.1 . . ?
H5'2 C5' H5'1 107.9 . . ?
H1W O1W H2W 108.0 . . ?

loop_
_geom_bond_atom_site_label_1
_geom_bond_atom_site_label_2
_geom_bond_distance
_geom_bond_site_symmetry_2
_geom_bond_publ_flag
P1 O11 1.499(10) . yes
P1 O12 1.505(10) . yes
P1 O13 1.576(12) . yes
P1 O5' 1.596(11) . yes
O13 H13 0.8400 . ?
O2 C2 1.220(19) . ?
O2' C2' 1.42(2) . ?
O2' H2O 0.8400 . ?
O3' C3' 1.41(2) . ?
O3' H3O 0.8400 . ?
O4' C1' 1.436(17) . ?
O4' C4' 1.45(2) . ?
O5' C5' 1.40(2) . ?
N1 C6 1.351(19) . ?
N1 C2 1.408(18) . ?
N1 C1' 1.490(19) . ?
N3 C2 1.34(2) . ?
N3 C4 1.35(2) . ?
N3 H3 0.8800 . ?
N4 C4 1.32(2) . ?
N4 H41 0.8800 . ?
N4 H42 0.8800 . ?
C4 C5 1.40(2) . ?
C5 C6 1.35(2) . ?
C5 H5 0.9500 . ?
C6 H6 0.9500 . ?
C1' C2' 1.48(2) . ?
C1' H1' 1.0000 . ?
C2' C3' 1.52(2) . ?
C2' H2' 1.0000 . ?
C3' C4' 1.53(2) . ?
C3' H3' 1.0000 . ?
C4' C5' 1.50(2) . ?
C4' H4' 1.0000 . ?
C5' H5'2 0.9900 . ?
C5' H5'1 0.9900 . ?
O1W H1W 0.8403 . ?
O1W H2W 0.8404 . ?

loop_
_geom_hbond_atom_site_label_D
_geom_hbond_atom_site_label_H
_geom_hbond_atom_site_label_A
_geom_hbond_distance_DH
_geom_hbond_distance_HA
_geom_hbond_distance_DA
_geom_hbond_angle_DHA
_geom_hbond_site_symmetry_A
O13 H13 O12 0.84 2.01 2.681(13) 135.8 1_455
O2' H2O O12 0.84 2.30 2.914(17) 130.1 1_564
O3' H3O O1W 0.84 1.79 2.619(17) 167.2 .
O1W H1W O2 0.84 2.06 2.78(2) 143.5 1_545
O1W H2W O12 0.84 2.25 2.823(18) 126.0 1_554
N3 H3 O11 0.88 1.89 2.703(16) 153.6 1_665
N4 H41 O11 0.88 2.08 2.834(15) 142.7 1_665
N4 H41 O2' 0.88 2.61 3.238(17) 129.2 1_656
N4 H42 O3' 0.88 1.95 2.790(17) 158.0 1_556
C6 H6 O13 0.95 2.66 3.513(17) 150.1 .
C6 H6 O5' 0.95 2.45 3.055(16) 121.6 .
C2' H2' O2 1.00 2.46 3.018(19) 114.5 .
C3' H3' O4' 1.00 2.62 3.289(19) 124.1 1_655
C4' H4' O3' 1.00 2.46 3.29(2) 140.1 1_455
C5' H5'1 O1W 0.99 2.58 3.41(2) 141.0 .

loop_
_geom_torsion_atom_site_label_1
_geom_torsion_atom_site_label_2
_geom_torsion_atom_site_label_3
_geom_torsion_atom_site_label_4
_geom_torsion
_geom_torsion_site_symmetry_1
_geom_torsion_site_symmetry_2
_geom_torsion_site_symmetry_3
_geom_torsion_site_symmetry_4
_geom_torsion_publ_flag
O11 P1 O5' C5' 48.7(13) . . . . ?
O12 P1 O5' C5' 173.6(12) . . . . ?
O13 P1 O5' C5' -71.5(13) . . . . ?
C4 N3 C2 O2 175.5(14) . . . . ?
C4 N3 C2 N1 -8(2) . . . . ?
C6 N1 C2 O2 -174.7(13) . . . . ?
C1' N1 C2 O2 -1(2) . . . . ?
C6 N1 C2 N3 9(2) . . . . ?
C1' N1 C2 N3 -177.9(12) . . . . ?
C2 N3 C4 N4 -177.8(14) . . . . ?
C2 N3 C4 C5 4(2) . . . . ?
N4 C4 C5 C6 -178.4(15) . . . . ?
N3 C4 C5 C6 0(2) . . . . ?
C4 C5 C6 N1 2(2) . . . . ?
C2 N1 C6 C5 -6(2) . . . . ?
C1' N1 C6 C5 -178.9(15) . . . . ?
C4' O4' C1' C2' 17.1(17) . . . . ?
C4' O4' C1' N1 -104.7(15) . . . . ?
C6 N1 C1' O4' -3(2) . . . . ?
C2 N1 C1' O4' -175.8(12) . . . . yes
C6 N1 C1' C2' -117.9(16) . . . . ?
C2 N1 C1' C2' 69.1(18) . . . . ?
O4' C1' C2' O2' 80.1(15) . . . . ?
N1 C1' C2' O2' -163.5(12) . . . . ?
O4' C1' C2' C3' -38.9(15) . . . . ?
N1 C1' C2' C3' 77.5(15) . . . . ?
O2' C2' C3' O3' 49.3(19) . . . . ?
C1' C2' C3' O3' 167.6(13) . . . . ?
O2' C2' C3' C4' -74.0(17) . . . . ?
C1' C2' C3' C4' 44.3(14) . . . . ?
C1' O4' C4' C5' 136.1(13) . . . . ?
C1' O4' C4' C3' 11.4(18) . . . . ?
O3' C3' C4' O4' -156.4(13) . . . . ?
C2' C3' C4' O4' -34.0(16) . . . . ?
O3' C3' C4' C5' 80(2) . . . . ?
C2' C3' C4' C5' -157.2(15) . . . . ?
P1 O5' C5' C4' 151.5(12) . . . . ?
O4' C4' C5' O5' -66.7(19) . . . . ?
C3' C4' C5' O5' 52(2) . . . . ?
